data_4134608
loop_
_publ_author_name
'Kutateladze, Dennis A.'
'Strassfeld, Daniel A.'
'Jacobsen, Eric N.'

_publ_section_title
;
 Enantioselective Tail-to-Head Cyclizations Catalyzed by
 Dual-Hydrogen-Bond Donors.
;
_journal_name_full 'Journal of the American Chemical Society'
_journal_paper_doi 10.1021/jacs.0c02665
_journal_year 2020
_chemical_absolute_configuration ad
_chemical_formula_sum 'C16 H17 F3'
_chemical_formula_weight 266.25
_space_group_crystal_system triclinic
_space_group_IT_number 1
_space_group_name_Hall 'P 1'
_space_group_name_H-M_alt 'P 1'
_atom_sites_solution_hydrogens geom
_audit_creation_method SHELXL-2014/7
_cell_angle_alpha 91.4157(17)
_cell_angle_beta 90.3788(19)
_cell_angle_gamma 90.853(2)
_cell_formula_units_Z 4
_cell_length_a 7.9199(2)
_cell_length_b 11.2795(3)
_cell_length_c 14.9844(4)
_cell_measurement_reflns_used 9965
_cell_measurement_temperature 100(2)
_cell_measurement_theta_max 65.7
_cell_measurement_theta_min 3.24
_cell_volume 1338.00(6)
_computing_cell_refinement 'SAINT 8.37A (Bruker-AXS, 2015)'
_computing_data_collection 'APEX3 v2016.9-0 (Bruker-AXS, 2016)'
_computing_data_reduction 'SAINT 8.37A (Bruker-AXS, 2015)'
_computing_molecular_graphics 'Bruker SHELXTL (Sheldrick, 2015)'
_computing_publication_material 'Bruker SHELXTL (Sheldrick, 2015)'
_computing_structure_refinement 'SHELXL-2014 (Sheldrick, 2015)'
_computing_structure_solution 'SHELXT-2014 (Sheldrick, 2015)'
_diffrn_ambient_temperature 100(2)
_diffrn_measured_fraction_theta_full 0.951
_diffrn_measured_fraction_theta_max 0.951
_diffrn_measurement_device_type
;
Bruker D8 goniometer with CCD area detector  
;
_diffrn_measurement_method 'omega and phi scans'
_diffrn_radiation_monochromator graphite
_diffrn_radiation_source 'I\mS microfocus tube'
_diffrn_radiation_type CuK\a
_diffrn_radiation_wavelength 1.54178
_diffrn_reflns_av_R_equivalents 0.0427
_diffrn_reflns_av_unetI/netI 0.0363
_diffrn_reflns_Laue_measured_fraction_full 0.951
_diffrn_reflns_Laue_measured_fraction_max 0.951
_diffrn_reflns_limit_h_max 9
_diffrn_reflns_limit_h_min -8
_diffrn_reflns_limit_k_max 13
_diffrn_reflns_limit_k_min -13
_diffrn_reflns_limit_l_max 17
_diffrn_reflns_limit_l_min -17
_diffrn_reflns_number 27812
_diffrn_reflns_point_group_measured_fraction_full 0.837
_diffrn_reflns_point_group_measured_fraction_max 0.837
_diffrn_reflns_theta_full 66.959
_diffrn_reflns_theta_max 66.959
_diffrn_reflns_theta_min 2.950
_exptl_absorpt_coefficient_mu 0.880
_exptl_absorpt_correction_T_max 0.8402
_exptl_absorpt_correction_T_min 0.7568
_exptl_absorpt_correction_type multi-scan
_exptl_absorpt_process_details sadabs
_exptl_crystal_colour colorless
_exptl_crystal_density_diffrn 1.322
_exptl_crystal_description plate
_exptl_crystal_F_000 560
_exptl_crystal_size_max 0.100
_exptl_crystal_size_mid 0.080
_exptl_crystal_size_min 0.020
_refine_diff_density_max 0.372
_refine_diff_density_min -0.272
_refine_diff_density_rms 0.041
_refine_ls_abs_structure_details
;
 Flack x determined using 2599 quotients [(I+)-(I-)]/[(I+)+(I-)]
 (Parsons, Flack and Wagner, Acta Cryst. B69 (2013) 249-259).
;
_refine_ls_abs_structure_Flack -0.20(11)
_refine_ls_extinction_method none
_refine_ls_goodness_of_fit_ref 1.030
_refine_ls_hydrogen_treatment constr
_refine_ls_matrix_type full
_refine_ls_number_parameters 807
_refine_ls_number_reflns 8000
_refine_ls_number_restraints 1378
_refine_ls_restrained_S_all 0.986
_refine_ls_R_factor_all 0.0602
_refine_ls_R_factor_gt 0.0511
_refine_ls_shift/su_max 0.001
_refine_ls_shift/su_mean 0.000
_refine_ls_structure_factor_coef Fsqd
_refine_ls_weighting_details 'w=1/[\s^2^(Fo^2^)+(0.0685P)^2^+0.6233P] where P=(Fo^2^+2Fc^2^)/3'
_refine_ls_weighting_scheme calc
_refine_ls_wR_factor_gt 0.1281
_refine_ls_wR_factor_ref 0.1356
_reflns_Friedel_coverage 0.760
_reflns_Friedel_fraction_full 0.723
_reflns_Friedel_fraction_max 0.723
_reflns_number_gt 6944
_reflns_number_total 8000
_reflns_threshold_expression 'I > 2\s(I)'
_cod_data_source_file ja0c02665_si_002.cif
_cod_data_source_block DAS-I
_cod_database_code 4134608
_shelx_shelxl_version_number 2014/7
_shelx_space_group_comment
;
The symmetry employed for this shelxl refinement is uniquely defined
by the following loop, which should always be used as a source of
symmetry information in preference to the above space-group names.
They are only intended as comments.
;
_shelx_estimated_absorpt_t_min 0.917
_shelx_estimated_absorpt_t_max 0.983

loop_
_space_group_symop_operation_xyz
'x, y, z'

loop_
_atom_site_label
_atom_site_type_symbol
_atom_site_fract_x
_atom_site_fract_y
_atom_site_fract_z
_atom_site_U_iso_or_equiv
_atom_site_adp_type
_atom_site_occupancy
_atom_site_site_symmetry_order
_atom_site_calc_flag
_atom_site_refinement_flags_posn
_atom_site_refinement_flags_adp
_atom_site_refinement_flags_occupancy
_atom_site_disorder_assembly
_atom_site_disorder_group
C1 C 0.7030(7) 0.8692(4) 0.7853(3) 0.0357(11) Uani 0.416(9) 1 d D U P A 1
F1 F 0.8425(17) 0.8138(14) 0.8220(8) 0.058(3) Uani 0.416(9) 1 d D U P A 1
F2 F 0.5698(17) 0.8153(15) 0.8155(8) 0.058(3) Uani 0.416(9) 1 d D U P A 1
F3 F 0.714(4) 0.9770(16) 0.824(2) 0.048(4) Uani 0.416(9) 1 d D U P A 1
C1A C 0.7030(7) 0.8692(4) 0.7853(3) 0.0357(11) Uani 0.097(5) 1 d D U P A 2
F1A F 0.860(3) 0.875(4) 0.820(2) 0.058(3) Uani 0.097(5) 1 d D U P A 2
F2A F 0.640(6) 0.765(3) 0.810(2) 0.058(3) Uani 0.097(5) 1 d D U P A 2
F3A F 0.613(4) 0.952(2) 0.8223(18) 0.048(4) Uani 0.097(5) 1 d D U P A 2
C1B C 0.7030(7) 0.8692(4) 0.7853(3) 0.0357(11) Uani 0.485(10) 1 d D U P A 3
F1B F 0.7661(18) 0.7761(9) 0.8231(7) 0.058(3) Uani 0.485(10) 1 d D U P A 3
F2B F 0.5324(12) 0.8718(11) 0.8113(7) 0.058(3) Uani 0.485(10) 1 d D U P A 3
F3B F 0.762(3) 0.9688(14) 0.824(2) 0.048(4) Uani 0.485(10) 1 d D U P A 3
C2 C 0.7166(6) 0.8717(4) 0.6857(3) 0.0292(10) Uani 1 1 d . . . . .
C3 C 0.8102(6) 0.7874(4) 0.6401(3) 0.0323(10) Uani 1 1 d . . . . .
H3 H 0.8671 0.7282 0.6723 0.039 Uiso 1 1 calc R U . . .
C4 C 0.8216(6) 0.7885(4) 0.5490(3) 0.0308(10) Uani 1 1 d . . . . .
H4 H 0.8887 0.7309 0.5192 0.037 Uiso 1 1 calc R U . . .
C5 C 0.7367(6) 0.8725(4) 0.4983(3) 0.0249(9) Uani 1 1 d . . . . .
C6 C 0.6424(6) 0.9568(4) 0.5458(3) 0.0289(10) Uani 1 1 d . . . . .
H6 H 0.5840 1.0155 0.5138 0.035 Uiso 1 1 calc R U . . .
C7 C 0.6317(6) 0.9572(4) 0.6380(3) 0.0298(10) Uani 1 1 d . . . . .
H7 H 0.5668 1.0154 0.6685 0.036 Uiso 1 1 calc R U . . .
C8 C 0.6989(7) 0.9651(4) 0.2501(3) 0.0391(12) Uani 1 1 d . . . . .
H8A H 0.5820 0.9404 0.2339 0.047 Uiso 1 1 calc R U . . .
H8B H 0.7216 1.0429 0.2230 0.047 Uiso 1 1 calc R U . . .
C9 C 0.7127(7) 0.9792(4) 0.3514(3) 0.0373(12) Uani 1 1 d . . . . .
H9A H 0.8042 1.0375 0.3658 0.045 Uiso 1 1 calc R U . . .
H9B H 0.6060 1.0128 0.3740 0.045 Uiso 1 1 calc R U . . .
C10 C 0.7464(5) 0.8704(4) 0.3993(3) 0.0250(9) Uani 1 1 d . . . . .
C11 C 0.7842(7) 0.7679(4) 0.3541(3) 0.0370(11) Uani 1 1 d . . . . .
H11 H 0.8060 0.6994 0.3876 0.044 Uiso 1 1 calc R U . . .
C12 C 0.7932(7) 0.7576(4) 0.2552(3) 0.0393(12) Uani 1 1 d . . . . .
H12A H 0.6868 0.7209 0.2321 0.047 Uiso 1 1 calc R U . . .
H12B H 0.8867 0.7043 0.2386 0.047 Uiso 1 1 calc R U . . .
C13 C 0.8205(7) 0.8749(4) 0.2115(3) 0.0377(11) Uani 1 1 d . . . . .
H13 H 0.9361 0.9031 0.2300 0.045 Uiso 1 1 calc R U . . .
C14 C 0.8183(7) 0.8729(4) 0.1102(3) 0.0387(11) Uani 1 1 d . . . . .
C15 C 0.7554(8) 0.7825(5) 0.0615(3) 0.0495(14) Uani 1 1 d . . . . .
H15A H 0.7595 0.7842 -0.0018 0.059 Uiso 1 1 calc R U . . .
H15B H 0.7064 0.7162 0.0900 0.059 Uiso 1 1 calc R U . . .
C16 C 0.8958(7) 0.9779(5) 0.0680(3) 0.0455(12) Uani 1 1 d . . . . .
H16A H 0.8366 1.0496 0.0876 0.068 Uiso 1 1 calc R U . . .
H16B H 0.8871 0.9688 0.0029 0.068 Uiso 1 1 calc R U . . .
H16C H 1.0150 0.9849 0.0855 0.068 Uiso 1 1 calc R U . . .
C21 C 0.2389(6) 0.6248(4) 0.6950(3) 0.0327(11) Uani 0.369(7) 1 d D U P B 1
F4 F 0.4026(14) 0.6217(13) 0.7298(7) 0.051(2) Uani 0.369(7) 1 d D U P B 1
F5 F 0.1367(18) 0.5465(10) 0.7322(7) 0.042(2) Uani 0.369(7) 1 d D U P B 1
F6 F 0.1839(19) 0.7329(14) 0.7295(13) 0.046(2) Uani 0.369(7) 1 d D U P B 1
C21A C 0.2389(6) 0.6248(4) 0.6950(3) 0.0327(11) Uani 0.382(7) 1 d D U P B 2
F4A F 0.3521(13) 0.5559(11) 0.7251(6) 0.051(2) Uani 0.382(7) 1 d D U P B 2
F5A F 0.0836(13) 0.5836(10) 0.7241(7) 0.042(2) Uani 0.382(7) 1 d D U P B 2
F6A F 0.2412(19) 0.7315(11) 0.7319(13) 0.046(2) Uani 0.382(7) 1 d D U P B 2
C21B C 0.2389(6) 0.6248(4) 0.6950(3) 0.0327(11) Uani 0.249(5) 1 d D U P B 3
F4B F 0.3875(19) 0.6678(15) 0.7294(11) 0.051(2) Uani 0.249(5) 1 d D U P B 3
F5B F 0.238(2) 0.5123(10) 0.7287(7) 0.042(2) Uani 0.249(5) 1 d D U P B 3
F6B F 0.1260(18) 0.6816(12) 0.7386(8) 0.046(2) Uani 0.249(5) 1 d D U P B 3
C22 C 0.2349(5) 0.6265(4) 0.5957(3) 0.0274(10) Uani 1 1 d . . . . .
C23 C 0.1445(6) 0.5417(4) 0.5455(3) 0.0308(10) Uani 1 1 d . . . . .
H23 H 0.0829 0.4811 0.5746 0.037 Uiso 1 1 calc R U . . .
C24 C 0.1439(6) 0.5455(4) 0.4540(3) 0.0312(10) Uani 1 1 d . . . . .
H24 H 0.0817 0.4867 0.4207 0.037 Uiso 1 1 calc R U . . .
C25 C 0.2320(6) 0.6329(4) 0.4084(3) 0.0281(10) Uani 1 1 d . . . . .
C26 C 0.3211(6) 0.7182(4) 0.4602(3) 0.0303(10) Uani 1 1 d . . . . .
H26 H 0.3813 0.7796 0.4313 0.036 Uiso 1 1 calc R U . . .
C27 C 0.3238(6) 0.7151(4) 0.5525(3) 0.0294(10) Uani 1 1 d . . . . .
H27 H 0.3861 0.7735 0.5862 0.035 Uiso 1 1 calc R U . . .
C28 C 0.259(3) 0.755(2) 0.1679(19) 0.037(4) Uani 0.639(10) 1 d D U P C 1
H28A H 0.1382 0.7691 0.1547 0.044 Uiso 0.639(10) 1 calc R U P C 1
H28B H 0.3262 0.8211 0.1438 0.044 Uiso 0.639(10) 1 calc R U P C 1
C29 C 0.286(4) 0.750(2) 0.2704(19) 0.033(3) Uani 0.639(10) 1 d D U P C 1
H29A H 0.4065 0.7658 0.2842 0.040 Uiso 0.639(10) 1 calc R U P C 1
H29B H 0.2200 0.8144 0.2995 0.040 Uiso 0.639(10) 1 calc R U P C 1
C30 C 0.2345(6) 0.6356(4) 0.3088(3) 0.0298(10) Uani 0.639(10) 1 d D U P C 1
C31 C 0.181(3) 0.5434(15) 0.2561(13) 0.035(4) Uani 0.639(10) 1 d D U P C 1
H31 H 0.1320 0.4767 0.2841 0.042 Uiso 0.639(10) 1 calc R U P C 1
C32 C 0.1942(14) 0.5397(9) 0.1576(7) 0.043(3) Uani 0.639(10) 1 d D U P C 1
H32A H 0.0801 0.5470 0.1311 0.051 Uiso 0.639(10) 1 calc R U P C 1
H32B H 0.2398 0.4622 0.1379 0.051 Uiso 0.639(10) 1 calc R U P C 1
C33 C 0.3103(13) 0.6408(8) 0.1234(6) 0.0341(18) Uani 0.639(10) 1 d D U P C 1
H33 H 0.4283 0.6242 0.1432 0.041 Uiso 0.639(10) 1 calc R U P C 1
C34 C 0.310(4) 0.644(3) 0.0223(9) 0.037(4) Uani 0.639(10) 1 d D U P C 1
C35 C 0.408(6) 0.550(4) -0.022(3) 0.053(3) Uani 0.639(10) 1 d D U P C 1
H35A H 0.5269 0.5575 -0.0030 0.080 Uiso 0.639(10) 1 calc R U P C 1
H35B H 0.4005 0.5575 -0.0867 0.080 Uiso 0.639(10) 1 calc R U P C 1
H35C H 0.3636 0.4722 -0.0052 0.080 Uiso 0.639(10) 1 calc R U P C 1
C36 C 0.220(6) 0.721(4) -0.024(3) 0.054(4) Uani 0.639(10) 1 d D . P C 1
H36A H 0.2185 0.7158 -0.0878 0.064 Uiso 0.639(10) 1 calc R U P C 1
H36B H 0.1572 0.7806 0.0058 0.064 Uiso 0.639(10) 1 calc R U P C 1
C28A C 0.290(7) 0.743(4) 0.164(3) 0.037(4) Uani 0.361(10) 1 d D . P C 2
H28C H 0.4088 0.7590 0.1487 0.044 Uiso 0.361(10) 1 calc R U P C 2
H28D H 0.2223 0.8106 0.1448 0.044 Uiso 0.361(10) 1 calc R U P C 2
C29A C 0.277(8) 0.735(4) 0.263(4) 0.033(3) Uani 0.361(10) 1 d D . P C 2
H29C H 0.3011 0.8053 0.2967 0.040 Uiso 0.361(10) 1 calc R U P C 2
C30A C 0.2345(6) 0.6356(4) 0.3088(3) 0.0298(10) Uani 0.361(10) 1 d D . P C 2
C31A C 0.211(6) 0.520(3) 0.261(2) 0.035(4) Uani 0.361(10) 1 d D . P C 2
H31A H 0.0900 0.4976 0.2601 0.042 Uiso 0.361(10) 1 calc R U P C 2
H31B H 0.2724 0.4582 0.2939 0.042 Uiso 0.361(10) 1 calc R U P C 2
C32A C 0.279(3) 0.5228(18) 0.1621(13) 0.043(3) Uani 0.361(10) 1 d D . P C 2
H32C H 0.4033 0.5188 0.1635 0.051 Uiso 0.361(10) 1 calc R U P C 2
H32D H 0.2355 0.4513 0.1291 0.051 Uiso 0.361(10) 1 calc R U P C 2
C33A C 0.229(2) 0.6304(14) 0.1118(11) 0.0341(18) Uani 0.361(10) 1 d D . P C 2
H33A H 0.1025 0.6318 0.1117 0.041 Uiso 0.361(10) 1 calc R U P C 2
C34A C 0.282(8) 0.629(6) 0.0148(17) 0.037(4) Uani 0.361(10) 1 d D . P C 2
C35A C 0.395(10) 0.560(7) -0.023(6) 0.053(3) Uani 0.361(10) 1 d D . P C 2
H35D H 0.4320 0.5750 -0.0821 0.064 Uiso 0.361(10) 1 calc R U P C 2
H35E H 0.4406 0.4962 0.0087 0.064 Uiso 0.361(10) 1 calc R U P C 2
C36A C 0.210(12) 0.731(8) -0.034(6) 0.054(4) Uani 0.361(10) 1 d D . P C 2
H36C H 0.0860 0.7258 -0.0323 0.080 Uiso 0.361(10) 1 calc R U P C 2
H36D H 0.2472 0.7282 -0.0961 0.080 Uiso 0.361(10) 1 calc R U P C 2
H36E H 0.2478 0.8059 -0.0053 0.080 Uiso 0.361(10) 1 calc R U P C 2
C41 C 0.7081(8) 0.3819(5) 0.2157(3) 0.0497(15) Uani 0.078(5) 1 d D U P D 1
F7 F 0.653(8) 0.273(3) 0.188(3) 0.061(2) Uani 0.078(5) 1 d D U P D 1
F8 F 0.860(3) 0.394(4) 0.178(3) 0.0599(19) Uani 0.078(5) 1 d D U P D 1
F9 F 0.607(5) 0.461(3) 0.182(2) 0.050(4) Uani 0.078(5) 1 d D U P D 1
C41A C 0.7081(8) 0.3819(5) 0.2157(3) 0.0497(15) Uani 0.548(7) 1 d D U P D 2
F7A F 0.5858(11) 0.3200(8) 0.1808(4) 0.061(2) Uani 0.548(7) 1 d D U P D 2
F8A F 0.8550(11) 0.3279(7) 0.1779(4) 0.0599(19) Uani 0.548(7) 1 d D U P D 2
F9A F 0.720(3) 0.4889(14) 0.183(2) 0.050(4) Uani 0.548(7) 1 d D U P D 2
C41B C 0.7081(8) 0.3819(5) 0.2157(3) 0.0497(15) Uani 0.373(6) 1 d D U P D 3
F7B F 0.5280(15) 0.3837(11) 0.1896(7) 0.061(2) Uani 0.373(6) 1 d D U P D 3
F8B F 0.761(2) 0.2888(10) 0.1755(7) 0.0599(19) Uani 0.373(6) 1 d D U P D 3
F9B F 0.756(5) 0.480(2) 0.179(3) 0.050(4) Uani 0.373(6) 1 d D U P D 3
C42 C 0.7173(6) 0.3817(4) 0.3148(3) 0.0342(11) Uani 1 1 d . . . . .
C43 C 0.8130(6) 0.2985(4) 0.3576(3) 0.0332(11) Uani 1 1 d . . . . .
H43 H 0.8731 0.2414 0.3232 0.040 Uiso 1 1 calc R U . . .
C44 C 0.8222(6) 0.2975(4) 0.4500(3) 0.0285(9) Uani 1 1 d . . . . .
H44 H 0.8899 0.2401 0.4779 0.034 Uiso 1 1 calc R U . . .
C45 C 0.7345(6) 0.3788(4) 0.5026(3) 0.0244(9) Uani 1 1 d . . . . .
C46 C 0.6357(5) 0.4625(4) 0.4585(3) 0.0273(9) Uani 1 1 d . . . . .
H46 H 0.5737 0.5189 0.4925 0.033 Uiso 1 1 calc R U . . .
C47 C 0.6281(6) 0.4633(4) 0.3659(3) 0.0339(11) Uani 1 1 d . . . . .
H47 H 0.5610 0.5203 0.3372 0.041 Uiso 1 1 calc R U . . .
C48 C 0.7159(6) 0.4679(4) 0.7549(3) 0.0330(10) Uani 1 1 d . . . . .
H48A H 0.6016 0.4610 0.7808 0.040 Uiso 1 1 calc R U . . .
H48B H 0.7651 0.5453 0.7750 0.040 Uiso 1 1 calc R U . . .
C49 C 0.7010(6) 0.4653(4) 0.6548(3) 0.0290(10) Uani 1 1 d . . . . .
H49 H 0.6571 0.5335 0.6275 0.035 Uiso 1 1 calc R U . . .
C50 C 0.7446(5) 0.3748(4) 0.6016(3) 0.0249(9) Uani 1 1 d . . . . .
C51 C 0.8129(6) 0.2625(4) 0.6406(3) 0.0293(10) Uani 1 1 d . . . . .
H51A H 0.9364 0.2603 0.6310 0.035 Uiso 1 1 calc R U . . .
H51B H 0.7613 0.1931 0.6086 0.035 Uiso 1 1 calc R U . . .
C52 C 0.7773(6) 0.2535(4) 0.7403(3) 0.0315(10) Uani 1 1 d . . . . .
H52A H 0.6557 0.2361 0.7490 0.038 Uiso 1 1 calc R U . . .
H52B H 0.8422 0.1873 0.7648 0.038 Uiso 1 1 calc R U . . .
C53 C 0.8256(6) 0.3681(4) 0.7906(3) 0.0267(9) Uani 1 1 d . . . . .
H53 H 0.9452 0.3876 0.7748 0.032 Uiso 1 1 calc R U . . .
C54 C 0.8174(6) 0.3641(4) 0.8912(3) 0.0318(10) Uani 1 1 d D . . . .
C55 C 0.7540(7) 0.2732(5) 0.9338(3) 0.0421(12) Uani 1 1 d D . . . .
H55A H 0.7534 0.2741 0.9973 0.050 Uiso 1 1 calc R U . . .
H55B H 0.7089 0.2066 0.9012 0.050 Uiso 1 1 calc R U . . .
C56 C 0.8898(7) 0.4710(5) 0.9406(3) 0.0452(13) Uani 1 1 d D . . . .
H56A H 1.0072 0.4839 0.9224 0.068 Uiso 1 1 calc R U . . .
H56B H 0.8861 0.4579 1.0049 0.068 Uiso 1 1 calc R U . . .
H56C H 0.8234 0.5408 0.9266 0.068 Uiso 1 1 calc R U . . .
C61 C 0.2500(6) 0.1276(4) 0.3088(3) 0.0338(10) Uani 0.432(4) 1 d D U P E 1
F10 F 0.2447(11) 0.0166(6) 0.2706(4) 0.0415(13) Uani 0.432(4) 1 d D U P E 1
F11 F 0.4027(9) 0.1743(7) 0.2753(4) 0.0391(14) Uani 0.432(4) 1 d D U P E 1
F12 F 0.1345(10) 0.1887(8) 0.2704(4) 0.0456(13) Uani 0.432(4) 1 d D U P E 1
C61A C 0.2500(6) 0.1276(4) 0.3088(3) 0.0338(10) Uani 0.301(5) 1 d D U P E 2
F10A F 0.3945(14) 0.1143(12) 0.2751(6) 0.0415(13) Uani 0.301(5) 1 d D U P E 2
F11A F 0.1976(17) 0.2375(9) 0.2804(7) 0.0391(14) Uani 0.301(5) 1 d D U P E 2
F12A F 0.1271(16) 0.0611(10) 0.2726(7) 0.0456(13) Uani 0.301(5) 1 d D U P E 2
C61B C 0.2500(6) 0.1276(4) 0.3088(3) 0.0338(10) Uani 0.267(5) 1 d D U P E 3
F10B F 0.3467(16) 0.0467(11) 0.2754(7) 0.0415(13) Uani 0.267(5) 1 d D U P E 3
F11B F 0.2742(19) 0.2360(10) 0.2742(7) 0.0391(14) Uani 0.267(5) 1 d D U P E 3
F12B F 0.0867(15) 0.1039(13) 0.2735(8) 0.0456(13) Uani 0.267(5) 1 d D U P E 3
C62 C 0.2474(5) 0.1286(4) 0.4072(3) 0.0268(10) Uani 1 1 d . . . . .
C63 C 0.1618(6) 0.0419(4) 0.4538(3) 0.0304(10) Uani 1 1 d . . . . .
H63 H 0.1040 -0.0206 0.4221 0.036 Uiso 1 1 calc R U . . .
C64 C 0.1599(6) 0.0456(4) 0.5462(3) 0.0289(10) Uani 1 1 d . . . . .
H64 H 0.1010 -0.0148 0.5769 0.035 Uiso 1 1 calc R U . . .
C65 C 0.2429(5) 0.1365(4) 0.5955(3) 0.0254(10) Uani 1 1 d . . . . .
C66 C 0.3311(6) 0.2218(4) 0.5470(3) 0.0322(10) Uani 1 1 d . . . . .
H66 H 0.3916 0.2833 0.5784 0.039 Uiso 1 1 calc R U . . .
C67 C 0.3325(6) 0.2190(4) 0.4546(3) 0.0310(10) Uani 1 1 d . . . . .
H67 H 0.3917 0.2790 0.4236 0.037 Uiso 1 1 calc R U . . .
C68 C 0.2947(7) 0.2513(4) 0.8411(3) 0.0376(11) Uani 1 1 d . . . . .
H68A H 0.3944 0.3009 0.8583 0.045 Uiso 1 1 calc R U . . .
H68B H 0.1929 0.2908 0.8646 0.045 Uiso 1 1 calc R U . . .
C69 C 0.2826(6) 0.2408(4) 0.7404(3) 0.0329(10) Uani 1 1 d . . . . .
H69 H 0.3070 0.3097 0.7072 0.039 Uiso 1 1 calc R U . . .
C70 C 0.2402(6) 0.1422(4) 0.6953(3) 0.0272(10) Uani 1 1 d . . . . .
C71 C 0.1843(7) 0.0327(4) 0.7432(3) 0.0394(12) Uani 1 1 d . . . . .
H71A H 0.2663 -0.0310 0.7311 0.047 Uiso 1 1 calc R U . . .
H71B H 0.0735 0.0056 0.7187 0.047 Uiso 1 1 calc R U . . .
C72 C 0.1689(7) 0.0515(5) 0.8444(3) 0.0412(12) Uani 1 1 d . . . . .
H72A H 0.0588 0.0880 0.8581 0.049 Uiso 1 1 calc R U . . .
H72B H 0.1720 -0.0263 0.8735 0.049 Uiso 1 1 calc R U . . .
C73 C 0.3098(6) 0.1305(4) 0.8820(3) 0.0342(11) Uani 1 1 d . . . . .
H73 H 0.4191 0.0962 0.8616 0.041 Uiso 0.51(4) 1 calc R U P F 1
H73A H 0.4191 0.0962 0.8616 0.041 Uiso 0.49(4) 1 calc R U P F 2
C74 C 0.3135(6) 0.1355(4) 0.9839(3) 0.0368(11) Uani 0.51(4) 1 d D U P F 1
C75 C 0.428(7) 0.048(5) 1.027(4) 0.051(3) Uani 0.51(4) 1 d D U P F 1
H75A H 0.3905 -0.0325 1.0100 0.076 Uiso 0.51(4) 1 calc R U P F 1
H75B H 0.4229 0.0590 1.0919 0.076 Uiso 0.51(4) 1 calc R U P F 1
H75C H 0.5436 0.0615 1.0067 0.076 Uiso 0.51(4) 1 calc R U P F 1
C76 C 0.231(5) 0.215(4) 1.031(4) 0.042(5) Uani 0.51(4) 1 d D U P F 1
H76A H 0.2424 0.2186 1.0946 0.051 Uiso 0.51(4) 1 calc R U P F 1
H76B H 0.1592 0.2696 1.0025 0.051 Uiso 0.51(4) 1 calc R U P F 1
C74A C 0.3135(6) 0.1355(4) 0.9839(3) 0.0368(11) Uani 0.49(4) 1 d D U P F 2
C75A C 0.406(7) 0.057(5) 1.027(4) 0.051(3) Uani 0.49(4) 1 d D U P F 2
H75D H 0.3964 0.0501 1.0896 0.061 Uiso 0.49(4) 1 calc R U P F 2
H75E H 0.4827 0.0082 0.9946 0.061 Uiso 0.49(4) 1 calc R U P F 2
C76A C 0.193(5) 0.214(4) 1.031(4) 0.042(5) Uani 0.49(4) 1 d D U P F 2
H76C H 0.2203 0.2967 1.0192 0.064 Uiso 0.49(4) 1 calc R U P F 2
H76D H 0.2009 0.2011 1.0957 0.064 Uiso 0.49(4) 1 calc R U P F 2
H76E H 0.0778 0.1949 1.0106 0.064 Uiso 0.49(4) 1 calc R U P F 2

loop_
_atom_site_aniso_label
_atom_site_aniso_U_11
_atom_site_aniso_U_22
_atom_site_aniso_U_33
_atom_site_aniso_U_23
_atom_site_aniso_U_13
_atom_site_aniso_U_12
C1 0.052(3) 0.028(2) 0.027(2) 0.0022(19) 0.004(2) -0.001(2)
F1 0.108(8) 0.041(6) 0.0257(19) 0.013(4) 0.003(5) 0.030(5)
F2 0.058(5) 0.084(8) 0.031(2) 0.015(5) 0.007(3) -0.018(5)
F3 0.073(12) 0.045(3) 0.0252(17) -0.004(2) 0.002(8) -0.015(5)
C1A 0.052(3) 0.028(2) 0.027(2) 0.0022(19) 0.004(2) -0.001(2)
F1A 0.108(8) 0.041(6) 0.0257(19) 0.013(4) 0.003(5) 0.030(5)
F2A 0.058(5) 0.084(8) 0.031(2) 0.015(5) 0.007(3) -0.018(5)
F3A 0.073(12) 0.045(3) 0.0252(17) -0.004(2) 0.002(8) -0.015(5)
C1B 0.052(3) 0.028(2) 0.027(2) 0.0022(19) 0.004(2) -0.001(2)
F1B 0.108(8) 0.041(6) 0.0257(19) 0.013(4) 0.003(5) 0.030(5)
F2B 0.058(5) 0.084(8) 0.031(2) 0.015(5) 0.007(3) -0.018(5)
F3B 0.073(12) 0.045(3) 0.0252(17) -0.004(2) 0.002(8) -0.015(5)
C2 0.037(3) 0.027(2) 0.024(2) -0.0003(17) 0.0003(18) -0.006(2)
C3 0.041(3) 0.028(2) 0.028(2) 0.0047(18) -0.007(2) 0.002(2)
C4 0.034(3) 0.031(2) 0.027(2) 0.0008(18) 0.0022(18) 0.005(2)
C5 0.030(2) 0.0183(19) 0.026(2) 0.0010(16) -0.0013(17) -0.0042(17)
C6 0.034(3) 0.019(2) 0.034(2) 0.0020(17) -0.0019(19) -0.0027(18)
C7 0.040(3) 0.023(2) 0.026(2) -0.0030(16) 0.0016(19) -0.0017(19)
C8 0.052(3) 0.036(3) 0.029(2) 0.006(2) 0.001(2) 0.013(2)
C9 0.047(3) 0.037(3) 0.029(2) 0.0019(19) 0.002(2) 0.015(2)
C10 0.025(2) 0.024(2) 0.025(2) 0.0000(16) -0.0015(17) 0.0015(18)
C11 0.056(3) 0.025(2) 0.031(2) 0.0058(18) -0.001(2) 0.000(2)
C12 0.052(3) 0.034(3) 0.031(2) 0.001(2) -0.001(2) 0.008(2)
C13 0.054(3) 0.030(2) 0.029(2) 0.0001(18) 0.005(2) -0.003(2)
C14 0.049(3) 0.040(3) 0.026(2) 0.0005(19) 0.004(2) 0.002(2)
C15 0.069(4) 0.052(3) 0.027(2) 0.000(2) 0.009(2) -0.007(3)
C16 0.058(3) 0.047(3) 0.032(3) 0.007(2) 0.004(2) -0.002(3)
C21 0.041(3) 0.030(2) 0.027(2) 0.0018(19) 0.003(2) -0.003(2)
F4 0.043(3) 0.081(7) 0.031(2) 0.012(4) -0.010(2) 0.026(4)
F5 0.050(6) 0.048(5) 0.029(2) 0.024(3) -0.010(4) -0.007(4)
F6 0.077(8) 0.034(3) 0.0287(19) -0.0010(18) 0.001(5) 0.001(4)
C21A 0.041(3) 0.030(2) 0.027(2) 0.0018(19) 0.003(2) -0.003(2)
F4A 0.043(3) 0.081(7) 0.031(2) 0.012(4) -0.010(2) 0.026(4)
F5A 0.050(6) 0.048(5) 0.029(2) 0.024(3) -0.010(4) -0.007(4)
F6A 0.077(8) 0.034(3) 0.0287(19) -0.0010(18) 0.001(5) 0.001(4)
C21B 0.041(3) 0.030(2) 0.027(2) 0.0018(19) 0.003(2) -0.003(2)
F4B 0.043(3) 0.081(7) 0.031(2) 0.012(4) -0.010(2) 0.026(4)
F5B 0.050(6) 0.048(5) 0.029(2) 0.024(3) -0.010(4) -0.007(4)
F6B 0.077(8) 0.034(3) 0.0287(19) -0.0010(18) 0.001(5) 0.001(4)
C22 0.028(3) 0.027(2) 0.028(2) 0.0005(17) 0.0018(19) 0.0023(19)
C23 0.031(3) 0.027(2) 0.035(2) 0.0043(18) 0.0068(19) -0.0004(19)
C24 0.037(3) 0.025(2) 0.032(2) -0.0038(18) -0.0030(19) -0.003(2)
C25 0.029(3) 0.023(2) 0.032(2) 0.0026(17) -0.0011(19) 0.0034(19)
C26 0.035(3) 0.027(2) 0.028(2) 0.0030(18) -0.0002(19) -0.004(2)
C27 0.033(3) 0.024(2) 0.031(2) 0.0016(17) -0.0032(18) -0.0035(19)
C28 0.046(9) 0.039(5) 0.026(3) 0.001(3) 0.003(6) -0.002(6)
C29 0.042(4) 0.035(7) 0.022(5) -0.004(5) -0.003(4) -0.002(4)
C30 0.028(3) 0.029(2) 0.032(2) 0.0009(18) -0.0020(19) -0.001(2)
C31 0.041(9) 0.036(8) 0.028(3) 0.005(4) -0.009(4) -0.007(6)
C32 0.047(7) 0.049(4) 0.032(3) -0.011(3) -0.001(5) -0.012(6)
C33 0.036(6) 0.042(3) 0.024(3) -0.002(3) -0.004(4) -0.002(5)
C34 0.038(11) 0.044(9) 0.028(3) -0.008(4) 0.001(4) -0.014(7)
C35 0.061(6) 0.066(8) 0.032(3) -0.011(5) -0.001(5) -0.001(5)
C36 0.071(6) 0.061(8) 0.029(10) -0.005(6) 0.001(6) 0.006(5)
C28A 0.046(9) 0.039(5) 0.026(3) 0.001(3) 0.003(6) -0.002(6)
C29A 0.042(4) 0.035(7) 0.022(5) -0.004(5) -0.003(4) -0.002(4)
C30A 0.028(3) 0.029(2) 0.032(2) 0.0009(18) -0.0020(19) -0.001(2)
C31A 0.041(9) 0.036(8) 0.028(3) 0.005(4) -0.009(4) -0.007(6)
C32A 0.047(7) 0.049(4) 0.032(3) -0.011(3) -0.001(5) -0.012(6)
C33A 0.036(6) 0.042(3) 0.024(3) -0.002(3) -0.004(4) -0.002(5)
C34A 0.038(11) 0.044(9) 0.028(3) -0.008(4) 0.001(4) -0.014(7)
C35A 0.061(6) 0.066(8) 0.032(3) -0.011(5) -0.001(5) -0.001(5)
C36A 0.071(6) 0.061(8) 0.029(10) -0.005(6) 0.001(6) 0.006(5)
C41 0.080(4) 0.040(3) 0.029(3) 0.000(2) -0.006(3) -0.009(3)
F7 0.092(6) 0.062(5) 0.029(2) 0.003(4) -0.016(3) -0.027(4)
F8 0.101(6) 0.049(5) 0.030(2) -0.005(3) 0.006(4) 0.014(4)
F9 0.082(11) 0.041(3) 0.028(3) 0.009(3) 0.005(7) -0.011(4)
C41A 0.080(4) 0.040(3) 0.029(3) 0.000(2) -0.006(3) -0.009(3)
F7A 0.092(6) 0.062(5) 0.029(2) 0.003(4) -0.016(3) -0.027(4)
F8A 0.101(6) 0.049(5) 0.030(2) -0.005(3) 0.006(4) 0.014(4)
F9A 0.082(11) 0.041(3) 0.028(3) 0.009(3) 0.005(7) -0.011(4)
C41B 0.080(4) 0.040(3) 0.029(3) 0.000(2) -0.006(3) -0.009(3)
F7B 0.092(6) 0.062(5) 0.029(2) 0.003(4) -0.016(3) -0.027(4)
F8B 0.101(6) 0.049(5) 0.030(2) -0.005(3) 0.006(4) 0.014(4)
F9B 0.082(11) 0.041(3) 0.028(3) 0.009(3) 0.005(7) -0.011(4)
C42 0.052(3) 0.027(2) 0.024(2) 0.0020(18) -0.004(2) -0.008(2)
C43 0.042(3) 0.030(2) 0.027(2) -0.0032(18) 0.0045(19) -0.003(2)
C44 0.032(3) 0.026(2) 0.027(2) 0.0011(17) -0.0008(18) 0.0047(18)
C45 0.025(2) 0.0202(19) 0.028(2) 0.0019(16) 0.0020(16) -0.0048(16)
C46 0.029(2) 0.022(2) 0.031(2) 0.0036(17) -0.0038(18) 0.0005(18)
C47 0.046(3) 0.024(2) 0.032(2) 0.0071(18) -0.006(2) -0.003(2)
C48 0.048(3) 0.026(2) 0.025(2) 0.0004(17) 0.0012(19) 0.003(2)
C49 0.036(3) 0.024(2) 0.027(2) 0.0061(17) -0.0001(18) 0.0059(19)
C50 0.024(2) 0.026(2) 0.025(2) 0.0025(16) -0.0012(17) -0.0031(17)
C51 0.038(3) 0.023(2) 0.027(2) -0.0003(17) -0.0019(18) 0.0029(19)
C52 0.041(3) 0.027(2) 0.026(2) 0.0019(17) -0.0024(19) 0.0043(19)
C53 0.030(2) 0.024(2) 0.027(2) -0.0010(16) -0.0027(17) -0.0015(18)
C54 0.031(3) 0.036(2) 0.028(2) 0.0015(18) -0.0046(18) 0.004(2)
C55 0.055(3) 0.046(3) 0.025(2) 0.000(2) -0.004(2) -0.004(2)
C56 0.059(3) 0.048(3) 0.028(2) -0.004(2) -0.006(2) -0.004(3)
C61 0.040(3) 0.033(2) 0.029(2) -0.0033(18) -0.0050(19) -0.005(2)
F10 0.056(4) 0.040(3) 0.028(2) -0.006(2) 0.010(2) -0.010(3)
F11 0.055(4) 0.032(2) 0.029(2) 0.0012(18) 0.007(2) -0.030(3)
F12 0.053(3) 0.053(4) 0.031(2) -0.001(3) -0.007(2) 0.008(3)
C61A 0.040(3) 0.033(2) 0.029(2) -0.0033(18) -0.0050(19) -0.005(2)
F10A 0.056(4) 0.040(3) 0.028(2) -0.006(2) 0.010(2) -0.010(3)
F11A 0.055(4) 0.032(2) 0.029(2) 0.0012(18) 0.007(2) -0.030(3)
F12A 0.053(3) 0.053(4) 0.031(2) -0.001(3) -0.007(2) 0.008(3)
C61B 0.040(3) 0.033(2) 0.029(2) -0.0033(18) -0.0050(19) -0.005(2)
F10B 0.056(4) 0.040(3) 0.028(2) -0.006(2) 0.010(2) -0.010(3)
F11B 0.055(4) 0.032(2) 0.029(2) 0.0012(18) 0.007(2) -0.030(3)
F12B 0.053(3) 0.053(4) 0.031(2) -0.001(3) -0.007(2) 0.008(3)
C62 0.026(2) 0.024(2) 0.030(2) -0.0007(17) -0.0021(18) 0.0035(18)
C63 0.033(3) 0.026(2) 0.032(2) -0.0030(18) -0.0027(19) 0.0015(19)
C64 0.031(3) 0.027(2) 0.029(2) 0.0061(18) 0.0014(18) -0.0015(19)
C65 0.023(2) 0.027(2) 0.026(2) 0.0004(17) -0.0026(18) 0.0030(18)
C66 0.034(3) 0.037(3) 0.026(2) -0.0033(18) -0.0018(19) -0.006(2)
C67 0.037(3) 0.028(2) 0.027(2) 0.0028(18) 0.0031(19) -0.006(2)
C68 0.050(3) 0.037(3) 0.025(2) -0.0017(18) -0.003(2) -0.001(2)
C69 0.042(3) 0.032(2) 0.026(2) 0.0048(17) 0.0007(19) 0.002(2)
C70 0.024(2) 0.032(2) 0.026(2) 0.0024(17) 0.0011(17) 0.0008(19)
C71 0.052(3) 0.038(3) 0.028(2) 0.002(2) -0.001(2) -0.017(2)
C72 0.048(3) 0.045(3) 0.030(2) 0.009(2) 0.000(2) -0.011(2)
C73 0.034(3) 0.041(3) 0.027(2) 0.0022(19) -0.0029(19) -0.001(2)
C74 0.039(3) 0.040(3) 0.031(2) 0.0049(19) -0.002(2) -0.009(2)
C75 0.053(10) 0.067(6) 0.033(3) 0.013(4) -0.006(6) 0.002(5)
C76 0.051(14) 0.052(3) 0.025(3) 0.002(2) 0.001(9) 0.000(8)
C74A 0.039(3) 0.040(3) 0.031(2) 0.0049(19) -0.002(2) -0.009(2)
C75A 0.053(10) 0.067(6) 0.033(3) 0.013(4) -0.006(6) 0.002(5)
C76A 0.051(14) 0.052(3) 0.025(3) 0.002(2) 0.001(9) 0.000(8)

loop_
_atom_type_symbol
_atom_type_description
_atom_type_scat_dispersion_real
_atom_type_scat_dispersion_imag
_atom_type_scat_source
C C 0.0181 0.0091 'International Tables Vol C Tables 4.2.6.8 and 6.1.1.4'
H H 0.0000 0.0000 'International Tables Vol C Tables 4.2.6.8 and 6.1.1.4'
F F 0.0727 0.0534 'International Tables Vol C Tables 4.2.6.8 and 6.1.1.4'

loop_
_geom_angle_atom_site_label_1
_geom_angle_atom_site_label_2
_geom_angle_atom_site_label_3
_geom_angle
_geom_angle_site_symmetry_1
_geom_angle_site_symmetry_3
_geom_angle_publ_flag
F2 C1 F3 108.7(16) . . ?
F2 C1 F1 106.7(7) . . ?
F3 C1 F1 101.7(14) . . ?
F2 C1 C2 115.5(7) . . ?
F3 C1 C2 112.6(17) . . ?
F1 C1 C2 110.5(6) . . ?
F3A C1A F2A 108(2) . . ?
F3A C1A F1A 109(2) . . ?
F2A C1A F1A 105(2) . . ?
F3A C1A C2 116.0(13) . . ?
F2A C1A C2 109.8(16) . . ?
F1A C1A C2 108.4(14) . . ?
F1B C1B F3B 110.8(13) . . ?
F1B C1B F2B 105.5(7) . . ?
F3B C1B F2B 101.1(12) . . ?
F1B C1B C2 115.8(6) . . ?
F3B C1B C2 112.0(15) . . ?
F2B C1B C2 110.5(6) . . ?
C3 C2 C7 119.4(4) . . ?
C3 C2 C1A 120.3(4) . . ?
C7 C2 C1A 120.2(4) . . ?
C3 C2 C1B 120.3(4) . . ?
C7 C2 C1B 120.2(4) . . ?
C3 C2 C1 120.3(4) . . ?
C7 C2 C1 120.2(4) . . ?
C4 C3 C2 120.6(4) . . ?
C4 C3 H3 119.7 . . ?
C2 C3 H3 119.7 . . ?
C3 C4 C5 121.7(4) . . ?
C3 C4 H4 119.1 . . ?
C5 C4 H4 119.1 . . ?
C6 C5 C4 116.7(4) . . ?
C6 C5 C10 122.2(4) . . ?
C4 C5 C10 121.1(4) . . ?
C7 C6 C5 121.9(4) . . ?
C7 C6 H6 119.0 . . ?
C5 C6 H6 119.0 . . ?
C6 C7 C2 119.6(4) . . ?
C6 C7 H7 120.2 . . ?
C2 C7 H7 120.2 . . ?
C13 C8 C9 113.0(4) . . ?
C13 C8 H8A 109.0 . . ?
C9 C8 H8A 109.0 . . ?
C13 C8 H8B 109.0 . . ?
C9 C8 H8B 109.0 . . ?
H8A C8 H8B 107.8 . . ?
C10 C9 C8 115.6(4) . . ?
C10 C9 H9A 108.4 . . ?
C8 C9 H9A 108.4 . . ?
C10 C9 H9B 108.4 . . ?
C8 C9 H9B 108.4 . . ?
H9A C9 H9B 107.4 . . ?
C11 C10 C9 120.7(4) . . ?
C11 C10 C5 120.2(4) . . ?
C9 C10 C5 119.1(4) . . ?
C10 C11 C12 123.6(4) . . ?
C10 C11 H11 118.2 . . ?
C12 C11 H11 118.2 . . ?
C11 C12 C13 113.2(4) . . ?
C11 C12 H12A 108.9 . . ?
C13 C12 H12A 108.9 . . ?
C11 C12 H12B 108.9 . . ?
C13 C12 H12B 108.9 . . ?
H12A C12 H12B 107.8 . . ?
C12 C13 C8 109.7(4) . . ?
C12 C13 C14 116.3(4) . . ?
C8 C13 C14 111.8(4) . . ?
C12 C13 H13 106.1 . . ?
C8 C13 H13 106.1 . . ?
C14 C13 H13 106.1 . . ?
C15 C14 C16 121.5(4) . . ?
C15 C14 C13 122.9(5) . . ?
C16 C14 C13 115.6(4) . . ?
C14 C15 H15A 120.0 . . ?
C14 C15 H15B 120.0 . . ?
H15A C15 H15B 120.0 . . ?
C14 C16 H16A 109.5 . . ?
C14 C16 H16B 109.5 . . ?
H16A C16 H16B 109.5 . . ?
C14 C16 H16C 109.5 . . ?
H16A C16 H16C 109.5 . . ?
H16B C16 H16C 109.5 . . ?
F5 C21 F6 103.5(10) . . ?
F5 C21 F4 112.3(7) . . ?
F6 C21 F4 101.3(8) . . ?
F5 C21 C22 115.9(6) . . ?
F6 C21 C22 109.6(9) . . ?
F4 C21 C22 112.8(6) . . ?
F4A C21A F6A 114.3(9) . . ?
F4A C21A F5A 107.6(7) . . ?
F6A C21A F5A 100.2(9) . . ?
F4A C21A C22 112.6(6) . . ?
F6A C21A C22 112.8(9) . . ?
F5A C21A C22 108.3(5) . . ?
F6B C21B F4B 104.2(10) . . ?
F6B C21B F5B 105.7(9) . . ?
F4B C21B F5B 100.2(9) . . ?
F6B C21B C22 118.8(7) . . ?
F4B C21B C22 112.2(8) . . ?
F5B C21B C22 113.6(6) . . ?
C23 C22 C27 119.5(4) . . ?
C23 C22 C21A 121.5(4) . . ?
C27 C22 C21A 119.0(4) . . ?
C23 C22 C21B 121.5(4) . . ?
C27 C22 C21B 119.0(4) . . ?
C23 C22 C21 121.5(4) . . ?
C27 C22 C21 119.0(4) . . ?
C24 C23 C22 120.1(4) . . ?
C24 C23 H23 120.0 . . ?
C22 C23 H23 120.0 . . ?
C23 C24 C25 122.0(4) . . ?
C23 C24 H24 119.0 . . ?
C25 C24 H24 119.0 . . ?
C24 C25 C26 117.0(4) . . ?
C24 C25 C30A 122.1(4) . . ?
C26 C25 C30A 120.9(4) . . ?
C24 C25 C30 122.1(4) . . ?
C26 C25 C30 120.9(4) . . ?
C27 C26 C25 121.6(4) . . ?
C27 C26 H26 119.2 . . ?
C25 C26 H26 119.2 . . ?
C26 C27 C22 119.8(4) . . ?
C26 C27 H27 120.1 . . ?
C22 C27 H27 120.1 . . ?
C33 C28 C29 111(2) . . ?
C33 C28 H28A 109.5 . . ?
C29 C28 H28A 109.5 . . ?
C33 C28 H28B 109.5 . . ?
C29 C28 H28B 109.5 . . ?
H28A C28 H28B 108.1 . . ?
C30 C29 C28 114(2) . . ?
C30 C29 H29A 108.9 . . ?
C28 C29 H29A 108.9 . . ?
C30 C29 H29B 108.9 . . ?
C28 C29 H29B 108.9 . . ?
H29A C29 H29B 107.7 . . ?
C31 C30 C29 121.3(13) . . ?
C31 C30 C25 122.9(9) . . ?
C29 C30 C25 115.7(13) . . ?
C30 C31 C32 124.2(16) . . ?
C30 C31 H31 117.9 . . ?
C32 C31 H31 117.9 . . ?
C31 C32 C33 111.8(11) . . ?
C31 C32 H32A 109.3 . . ?
C33 C32 H32A 109.3 . . ?
C31 C32 H32B 109.3 . . ?
C33 C32 H32B 109.3 . . ?
H32A C32 H32B 107.9 . . ?
C28 C33 C34 113.9(19) . . ?
C28 C33 C32 108.3(14) . . ?
C34 C33 C32 111.5(12) . . ?
C28 C33 H33 107.6 . . ?
C34 C33 H33 107.6 . . ?
C32 C33 H33 107.6 . . ?
C36 C34 C35 122(2) . . ?
C36 C34 C33 124(3) . . ?
C35 C34 C33 115(3) . . ?
C34 C35 H35A 109.5 . . ?
C34 C35 H35B 109.5 . . ?
H35A C35 H35B 109.5 . . ?
C34 C35 H35C 109.5 . . ?
H35A C35 H35C 109.5 . . ?
H35B C35 H35C 109.5 . . ?
C34 C36 H36A 120.0 . . ?
C34 C36 H36B 120.0 . . ?
H36A C36 H36B 120.0 . . ?
C29A C28A C33A 115(5) . . ?
C29A C28A H28C 108.6 . . ?
C33A C28A H28C 108.6 . . ?
C29A C28A H28D 108.6 . . ?
C33A C28A H28D 108.6 . . ?
H28C C28A H28D 107.6 . . ?
C30A C29A C28A 126(5) . . ?
C30A C29A H29C 117.0 . . ?
C28A C29A H29C 117.0 . . ?
C29A C30A C31A 120(3) . . ?
C29A C30A C25 123(3) . . ?
C31A C30A C25 116.1(15) . . ?
C30A C31A C32A 112(2) . . ?
C30A C31A H31A 109.2 . . ?
C32A C31A H31A 109.2 . . ?
C30A C31A H31B 109.2 . . ?
C32A C31A H31B 109.2 . . ?
H31A C31A H31B 107.9 . . ?
C33A C32A C31A 115(2) . . ?
C33A C32A H32C 108.6 . . ?
C31A C32A H32C 108.6 . . ?
C33A C32A H32D 108.6 . . ?
C31A C32A H32D 108.6 . . ?
H32C C32A H32D 107.6 . . ?
C32A C33A C34A 115(3) . . ?
C32A C33A C28A 109(3) . . ?
C34A C33A C28A 113(3) . . ?
C32A C33A H33A 106.6 . . ?
C34A C33A H33A 106.6 . . ?
C28A C33A H33A 106.6 . . ?
C35A C34A C36A 121(3) . . ?
C35A C34A C33A 127(6) . . ?
C36A C34A C33A 111(5) . . ?
C34A C35A H35D 120.0 . . ?
C34A C35A H35E 120.0 . . ?
H35D C35A H35E 120.0 . . ?
C34A C36A H36C 109.5 . . ?
C34A C36A H36D 109.5 . . ?
H36C C36A H36D 109.5 . . ?
C34A C36A H36E 109.5 . . ?
H36C C36A H36E 109.5 . . ?
H36D C36A H36E 109.5 . . ?
F9 C41 F8 108(2) . . ?
F9 C41 F7 108(3) . . ?
F8 C41 F7 105(3) . . ?
F9 C41 C42 115.4(17) . . ?
F8 C41 C42 112.4(19) . . ?
F7 C41 C42 107(2) . . ?
F7A C41A F9A 112.9(15) . . ?
F7A C41A F8A 103.2(6) . . ?
F9A C41A F8A 101.1(12) . . ?
F7A C41A C42 115.0(5) . . ?
F9A C41A C42 112.8(16) . . ?
F8A C41A C42 110.4(5) . . ?
F8B C41B F9B 114(2) . . ?
F8B C41B F7B 102.9(8) . . ?
F9B C41B F7B 98(2) . . ?
F8B C41B C42 115.9(7) . . ?
F9B C41B C42 116(2) . . ?
F7B C41B C42 107.7(6) . . ?
C43 C42 C47 118.9(4) . . ?
C43 C42 C41A 120.3(5) . . ?
C47 C42 C41A 120.8(4) . . ?
C43 C42 C41B 120.3(5) . . ?
C47 C42 C41B 120.8(4) . . ?
C43 C42 C41 120.3(5) . . ?
C47 C42 C41 120.8(4) . . ?
C42 C43 C44 120.8(4) . . ?
C42 C43 H43 119.6 . . ?
C44 C43 H43 119.6 . . ?
C43 C44 C45 121.4(4) . . ?
C43 C44 H44 119.3 . . ?
C45 C44 H44 119.3 . . ?
C44 C45 C46 117.5(4) . . ?
C44 C45 C50 120.3(4) . . ?
C46 C45 C50 122.1(4) . . ?
C47 C46 C45 120.7(4) . . ?
C47 C46 H46 119.7 . . ?
C45 C46 H46 119.7 . . ?
C42 C47 C46 120.8(4) . . ?
C42 C47 H47 119.6 . . ?
C46 C47 H47 119.6 . . ?
C49 C48 C53 113.1(4) . . ?
C49 C48 H48A 109.0 . . ?
C53 C48 H48A 109.0 . . ?
C49 C48 H48B 109.0 . . ?
C53 C48 H48B 109.0 . . ?
H48A C48 H48B 107.8 . . ?
C50 C49 C48 125.0(4) . . ?
C50 C49 H49 117.5 . . ?
C48 C49 H49 117.5 . . ?
C49 C50 C45 122.9(4) . . ?
C49 C50 C51 120.4(4) . . ?
C45 C50 C51 116.7(4) . . ?
C50 C51 C52 112.6(4) . . ?
C50 C51 H51A 109.1 . . ?
C52 C51 H51A 109.1 . . ?
C50 C51 H51B 109.1 . . ?
C52 C51 H51B 109.1 . . ?
H51A C51 H51B 107.8 . . ?
C53 C52 C51 111.3(3) . . ?
C53 C52 H52A 109.4 . . ?
C51 C52 H52A 109.4 . . ?
C53 C52 H52B 109.4 . . ?
C51 C52 H52B 109.4 . . ?
H52A C52 H52B 108.0 . . ?
C54 C53 C52 115.8(3) . . ?
C54 C53 C48 111.1(3) . . ?
C52 C53 C48 108.2(3) . . ?
C54 C53 H53 107.1 . . ?
C52 C53 H53 107.1 . . ?
C48 C53 H53 107.1 . . ?
C55 C54 C56 121.5(4) . . ?
C55 C54 C53 123.1(4) . . ?
C56 C54 C53 115.4(4) . . ?
C54 C55 H55A 120.0 . . ?
C54 C55 H55B 120.0 . . ?
H55A C55 H55B 120.0 . . ?
C54 C56 H56A 109.5 . . ?
C54 C56 H56B 109.5 . . ?
H56A C56 H56B 109.5 . . ?
C54 C56 H56C 109.5 . . ?
H56A C56 H56C 109.5 . . ?
H56B C56 H56C 109.5 . . ?
F12 C61 F10 107.3(6) . . ?
F12 C61 F11 104.0(6) . . ?
F10 C61 F11 102.1(6) . . ?
F12 C61 C62 116.0(5) . . ?
F10 C61 C62 113.8(4) . . ?
F11 C61 C62 112.3(4) . . ?
F10A C61A F12A 115.8(8) . . ?
F10A C61A F11A 105.0(8) . . ?
F12A C61A F11A 98.7(7) . . ?
F10A C61A C62 114.6(6) . . ?
F12A C61A C62 112.6(6) . . ?
F11A C61A C62 108.3(5) . . ?
F10B C61B F11B 114.2(9) . . ?
F10B C61B F12B 106.4(8) . . ?
F11B C61B F12B 98.1(9) . . ?
F10B C61B C62 112.7(6) . . ?
F11B C61B C62 113.7(6) . . ?
F12B C61B C62 110.6(7) . . ?
C63 C62 C67 119.0(4) . . ?
C63 C62 C61A 121.7(4) . . ?
C67 C62 C61A 119.2(4) . . ?
C63 C62 C61B 121.7(4) . . ?
C67 C62 C61B 119.2(4) . . ?
C63 C62 C61 121.7(4) . . ?
C67 C62 C61 119.2(4) . . ?
C64 C63 C62 120.5(4) . . ?
C64 C63 H63 119.7 . . ?
C62 C63 H63 119.7 . . ?
C63 C64 C65 121.5(4) . . ?
C63 C64 H64 119.2 . . ?
C65 C64 H64 119.2 . . ?
C66 C65 C64 116.9(4) . . ?
C66 C65 C70 121.1(4) . . ?
C64 C65 C70 122.0(4) . . ?
C67 C66 C65 121.9(4) . . ?
C67 C66 H66 119.1 . . ?
C65 C66 H66 119.1 . . ?
C66 C67 C62 120.1(4) . . ?
C66 C67 H67 119.9 . . ?
C62 C67 H67 119.9 . . ?
C73 C68 C69 111.2(4) . . ?
C73 C68 H68A 109.4 . . ?
C69 C68 H68A 109.4 . . ?
C73 C68 H68B 109.4 . . ?
C69 C68 H68B 109.4 . . ?
H68A C68 H68B 108.0 . . ?
C70 C69 C68 124.4(4) . . ?
C70 C69 H69 117.8 . . ?
C68 C69 H69 117.8 . . ?
C69 C70 C65 121.3(4) . . ?
C69 C70 C71 120.8(4) . . ?
C65 C70 C71 117.9(4) . . ?
C70 C71 C72 113.7(4) . . ?
C70 C71 H71A 108.8 . . ?
C72 C71 H71A 108.8 . . ?
C70 C71 H71B 108.8 . . ?
C72 C71 H71B 108.8 . . ?
H71A C71 H71B 107.7 . . ?
C73 C72 C71 111.7(4) . . ?
C73 C72 H72A 109.3 . . ?
C71 C72 H72A 109.3 . . ?
C73 C72 H72B 109.3 . . ?
C71 C72 H72B 109.3 . . ?
H72A C72 H72B 107.9 . . ?
C68 C73 C72 108.1(4) . . ?
C68 C73 C74A 113.3(4) . . ?
C72 C73 C74A 112.8(4) . . ?
C68 C73 C74 113.3(4) . . ?
C72 C73 C74 112.8(4) . . ?
C68 C73 H73 107.5 . . ?
C72 C73 H73 107.5 . . ?
C74 C73 H73 107.5 . . ?
C68 C73 H73A 107.5 . . ?
C72 C73 H73A 107.5 . . ?
C74A C73 H73A 107.5 . . ?
C76 C74 C75 122(2) . . ?
C76 C74 C73 123(3) . . ?
C75 C74 C73 115(2) . . ?
C74 C75 H75A 109.5 . . ?
C74 C75 H75B 109.5 . . ?
H75A C75 H75B 109.5 . . ?
C74 C75 H75C 109.5 . . ?
H75A C75 H75C 109.5 . . ?
H75B C75 H75C 109.5 . . ?
C74 C76 H76A 120.0 . . ?
C74 C76 H76B 120.0 . . ?
H76A C76 H76B 120.0 . . ?
C75A C74A C76A 122(3) . . ?
C75A C74A C73 119(3) . . ?
C76A C74A C73 119(2) . . ?
C74A C75A H75D 120.0 . . ?
C74A C75A H75E 120.0 . . ?
H75D C75A H75E 120.0 . . ?
C74A C76A H76C 109.5 . . ?
C74A C76A H76D 109.5 . . ?
H76C C76A H76D 109.5 . . ?
C74A C76A H76E 109.5 . . ?
H76C C76A H76E 109.5 . . ?
H76D C76A H76E 109.5 . . ?

loop_
_geom_bond_atom_site_label_1
_geom_bond_atom_site_label_2
_geom_bond_distance
_geom_bond_site_symmetry_2
_geom_bond_publ_flag
C1 F2 1.299(12) . ?
C1 F3 1.332(15) . ?
C1 F1 1.395(12) . ?
C1 C2 1.497(6) . ?
C1A F3A 1.30(2) . ?
C1A F2A 1.33(2) . ?
C1A F1A 1.35(2) . ?
C1A C2 1.497(6) . ?
C1B F1B 1.309(10) . ?
C1B F3B 1.331(13) . ?
C1B F2B 1.409(11) . ?
C1B C2 1.497(6) . ?
C2 C3 1.385(7) . ?
C2 C7 1.393(6) . ?
C3 C4 1.370(6) . ?
C3 H3 0.9500 . ?
C4 C5 1.405(6) . ?
C4 H4 0.9500 . ?
C5 C6 1.402(6) . ?
C5 C10 1.486(6) . ?
C6 C7 1.384(6) . ?
C6 H6 0.9500 . ?
C7 H7 0.9500 . ?
C8 C13 1.518(7) . ?
C8 C9 1.525(6) . ?
C8 H8A 0.9900 . ?
C8 H8B 0.9900 . ?
C9 C10 1.464(6) . ?
C9 H9A 0.9900 . ?
C9 H9B 0.9900 . ?
C10 C11 1.364(6) . ?
C11 C12 1.485(6) . ?
C11 H11 0.9500 . ?
C12 C13 1.504(6) . ?
C12 H12A 0.9900 . ?
C12 H12B 0.9900 . ?
C13 C14 1.518(6) . ?
C13 H13 1.0000 . ?
C14 C15 1.327(7) . ?
C14 C16 1.484(7) . ?
C15 H15A 0.9500 . ?
C15 H15B 0.9500 . ?
C16 H16A 0.9800 . ?
C16 H16B 0.9800 . ?
C16 H16C 0.9800 . ?
C21 F5 1.325(10) . ?
C21 F6 1.389(13) . ?
C21 F4 1.396(11) . ?
C21 C22 1.489(6) . ?
C21A F4A 1.283(9) . ?
C21A F6A 1.312(13) . ?
C21A F5A 1.385(10) . ?
C21A C22 1.489(6) . ?
C21B F6B 1.281(12) . ?
C21B F4B 1.360(15) . ?
C21B F5B 1.378(11) . ?
C21B C22 1.489(6) . ?
C22 C23 1.389(6) . ?
C22 C27 1.389(6) . ?
C23 C24 1.373(6) . ?
C23 H23 0.9500 . ?
C24 C25 1.394(6) . ?
C24 H24 0.9500 . ?
C25 C26 1.400(6) . ?
C25 C30A 1.494(6) . ?
C25 C30 1.494(6) . ?
C26 C27 1.384(6) . ?
C26 H26 0.9500 . ?
C27 H27 0.9500 . ?
C28 C33 1.50(2) . ?
C28 C29 1.55(2) . ?
C28 H28A 0.9900 . ?
C28 H28B 0.9900 . ?
C29 C30 1.48(2) . ?
C29 H29A 0.9900 . ?
C29 H29B 0.9900 . ?
C30 C31 1.35(2) . ?
C31 C32 1.48(2) . ?
C31 H31 0.9500 . ?
C32 C33 1.553(13) . ?
C32 H32A 0.9900 . ?
C32 H32B 0.9900 . ?
C33 C34 1.517(13) . ?
C33 H33 1.0000 . ?
C34 C36 1.340(18) . ?
C34 C35 1.473(18) . ?
C35 H35A 0.9800 . ?
C35 H35B 0.9800 . ?
C35 H35C 0.9800 . ?
C36 H36A 0.9500 . ?
C36 H36B 0.9500 . ?
C28A C29A 1.48(4) . ?
C28A C33A 1.54(3) . ?
C28A H28C 0.9900 . ?
C28A H28D 0.9900 . ?
C29A C30A 1.37(4) . ?
C29A H29C 0.9500 . ?
C30A C31A 1.48(3) . ?
C31A C32A 1.58(4) . ?
C31A H31A 0.9900 . ?
C31A H31B 0.9900 . ?
C32A C33A 1.50(2) . ?
C32A H32C 0.9900 . ?
C32A H32D 0.9900 . ?
C33A C34A 1.52(2) . ?
C33A H33A 1.0000 . ?
C34A C35A 1.32(2) . ?
C34A C36A 1.50(2) . ?
C35A H35D 0.9500 . ?
C35A H35E 0.9500 . ?
C36A H36C 0.9800 . ?
C36A H36D 0.9800 . ?
C36A H36E 0.9800 . ?
C41 F9 1.32(2) . ?
C41 F8 1.34(2) . ?
C41 F7 1.35(2) . ?
C41 C42 1.487(6) . ?
C41A F7A 1.286(8) . ?
C41A F9A 1.313(12) . ?
C41A F8A 1.434(9) . ?
C41A C42 1.487(6) . ?
C41B F8B 1.276(12) . ?
C41B F9B 1.305(18) . ?
C41B F7B 1.477(13) . ?
C41B C42 1.487(6) . ?
C42 C43 1.382(7) . ?
C42 C47 1.387(7) . ?
C43 C44 1.386(6) . ?
C43 H43 0.9500 . ?
C44 C45 1.391(6) . ?
C44 H44 0.9500 . ?
C45 C46 1.409(6) . ?
C45 C50 1.487(6) . ?
C46 C47 1.389(6) . ?
C46 H46 0.9500 . ?
C47 H47 0.9500 . ?
C48 C49 1.503(6) . ?
C48 C53 1.535(6) . ?
C48 H48A 0.9900 . ?
C48 H48B 0.9900 . ?
C49 C50 1.332(6) . ?
C49 H49 0.9500 . ?
C50 C51 1.513(6) . ?
C51 C52 1.528(6) . ?
C51 H51A 0.9900 . ?
C51 H51B 0.9900 . ?
C52 C53 1.523(6) . ?
C52 H52A 0.9900 . ?
C52 H52B 0.9900 . ?
C53 C54 1.511(6) . ?
C53 H53 1.0000 . ?
C54 C55 1.317(7) . ?
C54 C56 1.503(6) . ?
C55 H55A 0.9500 . ?
C55 H55B 0.9500 . ?
C56 H56A 0.9800 . ?
C56 H56B 0.9800 . ?
C56 H56C 0.9800 . ?
C61 F12 1.294(8) . ?
C61 F10 1.363(8) . ?
C61 F11 1.412(8) . ?
C61 C62 1.474(6) . ?
C61A F10A 1.263(10) . ?
C61A F12A 1.324(11) . ?
C61A F11A 1.388(11) . ?
C61A C62 1.474(6) . ?
C61B F10B 1.293(11) . ?
C61B F11B 1.351(11) . ?
C61B F12B 1.413(12) . ?
C61B C62 1.474(6) . ?
C62 C63 1.387(6) . ?
C62 C67 1.393(6) . ?
C63 C64 1.384(6) . ?
C63 H63 0.9500 . ?
C64 C65 1.402(6) . ?
C64 H64 0.9500 . ?
C65 C66 1.401(6) . ?
C65 C70 1.495(6) . ?
C66 C67 1.384(6) . ?
C66 H66 0.9500 . ?
C67 H67 0.9500 . ?
C68 C73 1.513(6) . ?
C68 C69 1.514(6) . ?
C68 H68A 0.9900 . ?
C68 H68B 0.9900 . ?
C69 C70 1.325(7) . ?
C69 H69 0.9500 . ?
C70 C71 1.507(6) . ?
C71 C72 1.532(6) . ?
C71 H71A 0.9900 . ?
C71 H71B 0.9900 . ?
C72 C73 1.515(6) . ?
C72 H72A 0.9900 . ?
C72 H72B 0.9900 . ?
C73 C74A 1.526(6) . ?
C73 C74 1.526(6) . ?
C73 H73 1.0000 . ?
C73 H73A 1.0000 . ?
C74 C76 1.32(2) . ?
C74 C75 1.50(2) . ?
C75 H75A 0.9800 . ?
C75 H75B 0.9800 . ?
C75 H75C 0.9800 . ?
C76 H76A 0.9500 . ?
C76 H76B 0.9500 . ?
C74A C75A 1.33(2) . ?
C74A C76A 1.48(2) . ?
C75A H75D 0.9500 . ?
C75A H75E 0.9500 . ?
C76A H76C 0.9800 . ?
C76A H76D 0.9800 . ?
C76A H76E 0.9800 . ?

loop_
_geom_torsion_atom_site_label_1
_geom_torsion_atom_site_label_2
_geom_torsion_atom_site_label_3
_geom_torsion_atom_site_label_4
_geom_torsion
_geom_torsion_site_symmetry_1
_geom_torsion_site_symmetry_2
_geom_torsion_site_symmetry_3
_geom_torsion_site_symmetry_4
_geom_torsion_publ_flag
F3A C1A C2 C3 179.7(19) . . . . ?
F2A C1A C2 C3 -57(2) . . . . ?
F1A C1A C2 C3 56.9(18) . . . . ?
F3A C1A C2 C7 -1.9(19) . . . . ?
F2A C1A C2 C7 121(2) . . . . ?
F1A C1A C2 C7 -124.7(18) . . . . ?
F1B C1B C2 C3 -8.0(10) . . . . ?
F3B C1B C2 C3 120.3(11) . . . . ?
F2B C1B C2 C3 -127.9(7) . . . . ?
F1B C1B C2 C7 170.3(8) . . . . ?
F3B C1B C2 C7 -61.4(12) . . . . ?
F2B C1B C2 C7 50.5(8) . . . . ?
F2 C1 C2 C3 -95.5(11) . . . . ?
F3 C1 C2 C3 138.7(15) . . . . ?
F1 C1 C2 C3 25.7(9) . . . . ?
F2 C1 C2 C7 82.8(11) . . . . ?
F3 C1 C2 C7 -43.0(15) . . . . ?
F1 C1 C2 C7 -156.0(8) . . . . ?
C7 C2 C3 C4 0.9(7) . . . . ?
C1A C2 C3 C4 179.3(4) . . . . ?
C1B C2 C3 C4 179.3(4) . . . . ?
C1 C2 C3 C4 179.3(4) . . . . ?
C2 C3 C4 C5 -1.5(7) . . . . ?
C3 C4 C5 C6 1.3(7) . . . . ?
C3 C4 C5 C10 -178.3(4) . . . . ?
C4 C5 C6 C7 -0.5(6) . . . . ?
C10 C5 C6 C7 179.0(4) . . . . ?
C5 C6 C7 C2 0.0(6) . . . . ?
C3 C2 C7 C6 -0.2(6) . . . . ?
C1A C2 C7 C6 -178.5(4) . . . . ?
C1B C2 C7 C6 -178.5(4) . . . . ?
C1 C2 C7 C6 -178.5(4) . . . . ?
C13 C8 C9 C10 -36.5(6) . . . . ?
C8 C9 C10 C11 8.2(7) . . . . ?
C8 C9 C10 C5 -171.0(4) . . . . ?
C6 C5 C10 C11 -156.2(4) . . . . ?
C4 C5 C10 C11 23.3(7) . . . . ?
C6 C5 C10 C9 23.0(6) . . . . ?
C4 C5 C10 C9 -157.5(4) . . . . ?
C9 C10 C11 C12 -0.4(8) . . . . ?
C5 C10 C11 C12 178.8(4) . . . . ?
C10 C11 C12 C13 21.2(7) . . . . ?
C11 C12 C13 C8 -47.7(6) . . . . ?
C11 C12 C13 C14 -175.7(4) . . . . ?
C9 C8 C13 C12 56.0(6) . . . . ?
C9 C8 C13 C14 -173.5(4) . . . . ?
C12 C13 C14 C15 16.5(8) . . . . ?
C8 C13 C14 C15 -110.5(6) . . . . ?
C12 C13 C14 C16 -161.9(5) . . . . ?
C8 C13 C14 C16 71.1(6) . . . . ?
F4A C21A C22 C23 84.8(8) . . . . ?
F6A C21A C22 C23 -144.1(8) . . . . ?
F5A C21A C22 C23 -34.1(7) . . . . ?
F4A C21A C22 C27 -95.3(8) . . . . ?
F6A C21A C22 C27 35.8(10) . . . . ?
F5A C21A C22 C27 145.8(7) . . . . ?
F6B C21B C22 C23 -89.8(9) . . . . ?
F4B C21B C22 C23 148.4(8) . . . . ?
F5B C21B C22 C23 35.5(10) . . . . ?
F6B C21B C22 C27 90.1(9) . . . . ?
F4B C21B C22 C27 -31.7(9) . . . . ?
F5B C21B C22 C27 -144.6(9) . . . . ?
F5 C21 C22 C23 -7.3(10) . . . . ?
F6 C21 C22 C23 -123.8(8) . . . . ?
F4 C21 C22 C23 124.2(8) . . . . ?
F5 C21 C22 C27 172.6(9) . . . . ?
F6 C21 C22 C27 56.1(9) . . . . ?
F4 C21 C22 C27 -55.9(9) . . . . ?
C27 C22 C23 C24 0.3(7) . . . . ?
C21A C22 C23 C24 -179.8(4) . . . . ?
C21B C22 C23 C24 -179.8(4) . . . . ?
C21 C22 C23 C24 -179.8(4) . . . . ?
C22 C23 C24 C25 -0.2(7) . . . . ?
C23 C24 C25 C26 -0.4(7) . . . . ?
C23 C24 C25 C30A 178.7(4) . . . . ?
C23 C24 C25 C30 178.7(4) . . . . ?
C24 C25 C26 C27 0.8(7) . . . . ?
C30A C25 C26 C27 -178.3(4) . . . . ?
C30 C25 C26 C27 -178.3(4) . . . . ?
C25 C26 C27 C22 -0.7(7) . . . . ?
C23 C22 C27 C26 0.1(7) . . . . ?
C21A C22 C27 C26 -179.8(4) . . . . ?
C21B C22 C27 C26 -179.8(4) . . . . ?
C21 C22 C27 C26 -179.8(4) . . . . ?
C33 C28 C29 C30 -42(3) . . . . ?
C28 C29 C30 C31 4(3) . . . . ?
C28 C29 C30 C25 -170.7(16) . . . . ?
C24 C25 C30 C31 -13.1(12) . . . . ?
C26 C25 C30 C31 165.9(11) . . . . ?
C24 C25 C30 C29 161.7(15) . . . . ?
C26 C25 C30 C29 -19.3(16) . . . . ?
C29 C30 C31 C32 10(3) . . . . ?
C25 C30 C31 C32 -175.1(10) . . . . ?
C30 C31 C32 C33 12(2) . . . . ?
C29 C28 C33 C34 -172.4(19) . . . . ?
C29 C28 C33 C32 63(2) . . . . ?
C31 C32 C33 C28 -48.4(17) . . . . ?
C31 C32 C33 C34 -174.4(18) . . . . ?
C28 C33 C34 C36 -22(4) . . . . ?
C32 C33 C34 C36 101(3) . . . . ?
C28 C33 C34 C35 162(3) . . . . ?
C32 C33 C34 C35 -75(3) . . . . ?
C33A C28A C29A C30A 7(8) . . . . ?
C28A C29A C30A C31A 6(7) . . . . ?
C28A C29A C30A C25 177(4) . . . . ?
C24 C25 C30A C29A 161(3) . . . . ?
C26 C25 C30A C29A -20(3) . . . . ?
C24 C25 C30A C31A -27(2) . . . . ?
C26 C25 C30A C31A 152(2) . . . . ?
C29A C30A C31A C32A 12(5) . . . . ?
C25 C30A C31A C32A -159.8(18) . . . . ?
C30A C31A C32A C33A -45(3) . . . . ?
C31A C32A C33A C34A -176(3) . . . . ?
C31A C32A C33A C28A 56(3) . . . . ?
C29A C28A C33A C32A -37(5) . . . . ?
C29A C28A C33A C34A -166(5) . . . . ?
C32A C33A C34A C35A -16(7) . . . . ?
C28A C33A C34A C35A 110(7) . . . . ?
C32A C33A C34A C36A 173(5) . . . . ?
C28A C33A C34A C36A -62(6) . . . . ?
F7A C41A C42 C43 91.5(8) . . . . ?
F9A C41A C42 C43 -137.1(13) . . . . ?
F8A C41A C42 C43 -24.8(7) . . . . ?
F7A C41A C42 C47 -87.4(8) . . . . ?
F9A C41A C42 C47 44.1(14) . . . . ?
F8A C41A C42 C47 156.3(6) . . . . ?
F8B C41B C42 C43 14.5(11) . . . . ?
F9B C41B C42 C43 -122(2) . . . . ?
F7B C41B C42 C43 129.1(7) . . . . ?
F8B C41B C42 C47 -164.4(9) . . . . ?
F9B C41B C42 C47 59(2) . . . . ?
F7B C41B C42 C47 -49.8(7) . . . . ?
F9 C41 C42 C43 177(2) . . . . ?
F8 C41 C42 C43 -58(2) . . . . ?
F7 C41 C42 C43 56(3) . . . . ?
F9 C41 C42 C47 -2(2) . . . . ?
F8 C41 C42 C47 123(2) . . . . ?
F7 C41 C42 C47 -122(3) . . . . ?
C47 C42 C43 C44 -1.0(7) . . . . ?
C41A C42 C43 C44 -179.9(4) . . . . ?
C41B C42 C43 C44 -179.9(4) . . . . ?
C41 C42 C43 C44 -179.9(4) . . . . ?
C42 C43 C44 C45 0.7(7) . . . . ?
C43 C44 C45 C46 0.0(6) . . . . ?
C43 C44 C45 C50 179.2(4) . . . . ?
C44 C45 C46 C47 -0.4(6) . . . . ?
C50 C45 C46 C47 -179.5(4) . . . . ?
C43 C42 C47 C46 0.6(7) . . . . ?
C41A C42 C47 C46 179.5(4) . . . . ?
C41B C42 C47 C46 179.5(4) . . . . ?
C41 C42 C47 C46 179.5(4) . . . . ?
C45 C46 C47 C42 0.1(6) . . . . ?
C53 C48 C49 C50 13.8(6) . . . . ?
C48 C49 C50 C45 -177.2(4) . . . . ?
C48 C49 C50 C51 0.9(7) . . . . ?
C44 C45 C50 C49 162.5(4) . . . . ?
C46 C45 C50 C49 -18.4(6) . . . . ?
C44 C45 C50 C51 -15.7(6) . . . . ?
C46 C45 C50 C51 163.4(4) . . . . ?
C49 C50 C51 C52 16.3(6) . . . . ?
C45 C50 C51 C52 -165.4(4) . . . . ?
C50 C51 C52 C53 -48.5(5) . . . . ?
C51 C52 C53 C54 -172.3(4) . . . . ?
C51 C52 C53 C48 62.3(5) . . . . ?
C49 C48 C53 C54 -172.2(4) . . . . ?
C49 C48 C53 C52 -44.0(5) . . . . ?
C52 C53 C54 C55 -7.8(7) . . . . ?
C48 C53 C54 C55 116.2(5) . . . . ?
C52 C53 C54 C56 171.1(4) . . . . ?
C48 C53 C54 C56 -64.9(5) . . . . ?
F10A C61A C62 C63 -116.3(9) . . . . ?
F12A C61A C62 C63 18.9(9) . . . . ?
F11A C61A C62 C63 126.9(7) . . . . ?
F10A C61A C62 C67 63.9(9) . . . . ?
F12A C61A C62 C67 -160.9(7) . . . . ?
F11A C61A C62 C67 -52.9(8) . . . . ?
F10B C61B C62 C63 -73.9(9) . . . . ?
F11B C61B C62 C63 154.1(9) . . . . ?
F12B C61B C62 C63 45.0(9) . . . . ?
F10B C61B C62 C67 106.3(8) . . . . ?
F11B C61B C62 C67 -25.7(10) . . . . ?
F12B C61B C62 C67 -134.8(8) . . . . ?
F12 C61 C62 C63 93.0(7) . . . . ?
F10 C61 C62 C63 -32.2(8) . . . . ?
F11 C61 C62 C63 -147.5(6) . . . . ?
F12 C61 C62 C67 -86.8(7) . . . . ?
F10 C61 C62 C67 148.1(6) . . . . ?
F11 C61 C62 C67 32.7(7) . . . . ?
C67 C62 C63 C64 0.5(7) . . . . ?
C61A C62 C63 C64 -179.3(4) . . . . ?
C61B C62 C63 C64 -179.3(4) . . . . ?
C61 C62 C63 C64 -179.3(4) . . . . ?
C62 C63 C64 C65 0.3(7) . . . . ?
C63 C64 C65 C66 -1.4(6) . . . . ?
C63 C64 C65 C70 179.3(4) . . . . ?
C64 C65 C66 C67 1.9(7) . . . . ?
C70 C65 C66 C67 -178.8(4) . . . . ?
C65 C66 C67 C62 -1.2(7) . . . . ?
C63 C62 C67 C66 0.0(7) . . . . ?
C61A C62 C67 C66 179.8(4) . . . . ?
C61B C62 C67 C66 179.8(4) . . . . ?
C61 C62 C67 C66 179.8(4) . . . . ?
C73 C68 C69 C70 18.8(7) . . . . ?
C68 C69 C70 C65 -175.5(4) . . . . ?
C68 C69 C70 C71 5.6(8) . . . . ?
C66 C65 C70 C69 17.2(7) . . . . ?
C64 C65 C70 C69 -163.6(5) . . . . ?
C66 C65 C70 C71 -163.9(5) . . . . ?
C64 C65 C70 C71 15.3(6) . . . . ?
C69 C70 C71 C72 4.7(7) . . . . ?
C65 C70 C71 C72 -174.2(4) . . . . ?
C70 C71 C72 C73 -39.2(6) . . . . ?
C69 C68 C73 C72 -51.3(6) . . . . ?
C69 C68 C73 C74A -177.1(4) . . . . ?
C69 C68 C73 C74 -177.1(4) . . . . ?
C71 C72 C73 C68 62.8(6) . . . . ?
C71 C72 C73 C74A -171.2(4) . . . . ?
C71 C72 C73 C74 -171.2(4) . . . . ?
C68 C73 C74 C76 33(3) . . . . ?
C72 C73 C74 C76 -91(3) . . . . ?
C68 C73 C74 C75 -143(3) . . . . ?
C72 C73 C74 C75 93(3) . . . . ?
C68 C73 C74A C75A -146(3) . . . . ?
C72 C73 C74A C75A 91(3) . . . . ?
C68 C73 C74A C76A 44(2) . . . . ?
C72 C73 C74A C76A -80(2) . . . . ?
